data_4341968
loop_
_publ_author_name
'Eu\&sner, Jens P'
'Barth, Beatrix E. K.'
'Justus, Uwe'
'Rosemann, Nils W.'
'Chatterjee, Sangam'
'Dehnen, Stefanie'

_publ_section_title
;
 Revisiting [(RSn(IV))6Sn(III)2S12]: Directed Synthesis, Crystal
 Transformation, and Luminescence Properties.
;
_journal_issue 1
_journal_name_full 'Inorganic chemistry'
_journal_page_first 22
_journal_page_last 24
_journal_paper_doi 10.1021/ic502627h
_journal_volume 54
_journal_year 2015
_chemical_formula_moiety 'C36 H66 O6 S12 Sn8'
_chemical_formula_sum 'C36 H66 O6 S12 Sn8'
_chemical_formula_weight 1929.13
_chemical_melting_point '125&#x00B0;C (decomp.)'
_chemical_name_systematic
;
dodecakis(\m~2~-sulfido)-hexakis(4-methylpentan-2-one-C,O)-di-tin(iii)-hexa-
tin(iv) dichloromethane hydrogen sulfide solvate
;
_space_group_IT_number 61
_symmetry_cell_setting orthorhombic
_symmetry_space_group_name_Hall '-P 2ac 2ab'
_symmetry_space_group_name_H-M 'P b c a'
_atom_sites_solution_hydrogens geom
_atom_sites_solution_primary direct
_atom_sites_solution_secondary difmap
_audit_creation_method SHELXL-97
_cell_angle_alpha 90.00
_cell_angle_beta 90.00
_cell_angle_gamma 90.00
_cell_formula_units_Z 8
_cell_length_a 23.372(3)
_cell_length_b 24.291(2)
_cell_length_c 24.673(2)
_cell_measurement_temperature 250(2)
_cell_volume 14008(2)
_computing_structure_refinement 'SHELXL-97 (Sheldrick, 1997)'
_computing_structure_solution 'SHELXS-97 (Sheldrick, 1990)'
_diffrn_ambient_temperature 250(2)
_diffrn_measured_fraction_theta_full 0.994
_diffrn_measured_fraction_theta_max 0.994
_diffrn_measurement_device_type IPDS2
_diffrn_measurement_method /w
_diffrn_radiation_monochromator graphite
_diffrn_radiation_source 'fine-focus sealed tube'
_diffrn_radiation_type MoK\a
_diffrn_radiation_wavelength 0.71073
_diffrn_reflns_av_R_equivalents 0.1312
_diffrn_reflns_av_sigmaI/netI 0.1790
_diffrn_reflns_limit_h_max 27
_diffrn_reflns_limit_h_min 0
_diffrn_reflns_limit_k_max 28
_diffrn_reflns_limit_k_min 0
_diffrn_reflns_limit_l_max 29
_diffrn_reflns_limit_l_min 0
_diffrn_reflns_number 12256
_diffrn_reflns_theta_full 25.00
_diffrn_reflns_theta_max 25.00
_diffrn_reflns_theta_min 1.87
_exptl_absorpt_coefficient_mu 3.193
_exptl_absorpt_correction_T_max 0.429
_exptl_absorpt_correction_T_min 0.419
_exptl_absorpt_correction_type sphere
_exptl_absorpt_process_details
;
Interpolation using  Int.Tab. Vol. C (1992) p. 523,Tab. 6.3.3.3
for values of muR in the range 0-2.5, and Int.Tab. Vol.II (1959)
p.302; Table 5.3.6 B for muR in the range 2.6-10.0.
The interpolation procedure of C.W.Dwiggins Jr (Acta Cryst.(1975)
A31,146-148) is used with some modification.
;
_exptl_crystal_colour yellow
_exptl_crystal_density_diffrn 1.830
_exptl_crystal_density_method 'not measured'
_exptl_crystal_description prism
_exptl_crystal_F_000 7376
_exptl_crystal_size_max 0.24
_exptl_crystal_size_mid 0.22
_exptl_crystal_size_min 0.20
_exptl_crystal_size_rad 0.22
_platon_squeeze_details
;
;
_refine_diff_density_max 0.971
_refine_diff_density_min -0.724
_refine_diff_density_rms 0.169
_refine_ls_extinction_method none
_refine_ls_goodness_of_fit_ref 0.723
_refine_ls_hydrogen_treatment constr
_refine_ls_matrix_type full
_refine_ls_number_parameters 606
_refine_ls_number_reflns 12256
_refine_ls_number_restraints 189
_refine_ls_restrained_S_all 0.718
_refine_ls_R_factor_all 0.1255
_refine_ls_R_factor_gt 0.0544
_refine_ls_shift/su_max 0.005
_refine_ls_shift/su_mean 0.000
_refine_ls_structure_factor_coef Fsqd
_refine_ls_weighting_details 'calc w=1/[\s^2^(Fo^2^)+(0.0462P)^2^+0.0000P] where P=(Fo^2^+2Fc^2^)/3'
_refine_ls_weighting_scheme calc
_refine_ls_wR_factor_gt 0.1059
_refine_ls_wR_factor_ref 0.1230
_reflns_number_gt 5108
_reflns_number_total 12256
_reflns_threshold_expression >2sigma(I)
_cod_data_source_file ic502627h_si_002.cif
_cod_data_source_block jepw003
_cod_depositor_comments 'Adding full bibliography for 4341968.cif.'
_cod_database_code 4341968
_exptl_absorpt_correction_t_ave 0.424

loop_
_symmetry_equiv_pos_as_xyz
'x, y, z'
'-x+1/2, -y, z+1/2'
'x+1/2, -y+1/2, -z'
'-x, y+1/2, -z+1/2'
'-x, -y, -z'
'x-1/2, y, -z-1/2'
'-x-1/2, y-1/2, z'
'x, -y-1/2, z-1/2'

loop_
_atom_site_label
_atom_site_type_symbol
_atom_site_fract_x
_atom_site_fract_y
_atom_site_fract_z
_atom_site_U_iso_or_equiv
_atom_site_adp_type
_atom_site_occupancy
_atom_site_symmetry_multiplicity
_atom_site_calc_flag
_atom_site_refinement_flags
_atom_site_disorder_assembly
_atom_site_disorder_group
C1 C 0.0609(7) 0.1934(7) 0.3297(6) 0.086(5) Uani 1 1 d . C .
C2 C 0.0701(7) 0.1608(7) 0.2765(6) 0.099(5) Uani 1 1 d . . .
H2A H 0.0896 0.1265 0.2845 0.148 Uiso 1 1 calc R . .
H2B H 0.0931 0.1825 0.2518 0.148 Uiso 1 1 calc R . .
H2C H 0.0333 0.1530 0.2600 0.148 Uiso 1 1 calc R . .
C3 C 0.0288(6) 0.1561(7) 0.3706(6) 0.096(5) Uani 1 1 d . . .
H3A H 0.0290 0.1733 0.4061 0.144 Uiso 1 1 calc R . .
H3B H 0.0478 0.1206 0.3726 0.144 Uiso 1 1 calc R . .
H3C H -0.0103 0.1510 0.3586 0.144 Uiso 1 1 calc R . .
C4 C 0.0313(7) 0.2481(9) 0.3192(8) 0.108(6) Uani 1 1 d . . .
H4A H -0.0096 0.2406 0.3143 0.130 Uiso 1 1 calc R . .
H4B H 0.0457 0.2624 0.2847 0.130 Uiso 1 1 calc R . .
C5 C 0.0368(8) 0.2944(9) 0.3615(8) 0.109(7) Uani 1 1 d . . .
C6 C -0.0108(9) 0.3366(8) 0.3702(10) 0.141(8) Uani 1 1 d . . .
H6A H 0.0056 0.3707 0.3833 0.212 Uiso 1 1 calc R . .
H6B H -0.0379 0.3225 0.3966 0.212 Uiso 1 1 calc R . .
H6C H -0.0304 0.3432 0.3362 0.212 Uiso 1 1 calc R . .
C7 C 0.2121(7) 0.0606(5) 0.4982(5) 0.064(4) Uani 1 1 d . A .
C8 C 0.2169(10) 0.0090(6) 0.4643(7) 0.116(7) Uani 1 1 d . . .
H8A H 0.1876 0.0094 0.4364 0.175 Uiso 1 1 calc R . .
H8B H 0.2118 -0.0230 0.4872 0.175 Uiso 1 1 calc R . .
H8C H 0.2544 0.0076 0.4475 0.175 Uiso 1 1 calc R . .
C9 C 0.1533(9) 0.0629(8) 0.5242(8) 0.123(7) Uani 1 1 d . . .
H9A H 0.1243 0.0659 0.4962 0.185 Uiso 1 1 calc R . .
H9B H 0.1510 0.0946 0.5480 0.185 Uiso 1 1 calc R . .
H9C H 0.1469 0.0296 0.5451 0.185 Uiso 1 1 calc R . .
C10 C 0.2538(8) 0.0581(7) 0.5418(6) 0.092(5) Uani 1 1 d . A .
H10A H 0.2908 0.0463 0.5270 0.111 Uiso 1 1 calc R . .
H10B H 0.2416 0.0307 0.5684 0.111 Uiso 1 1 calc R . .
C11 C 0.2615(10) 0.1150(8) 0.5707(6) 0.115(7) Uani 1 1 d DU . .
C12A C 0.2895(14) 0.1099(10) 0.6232(10) 0.148(10) Uani 0.82(3) 1 d PDU A 1
H12A H 0.2599 0.1378 0.6261 0.221 Uiso 0.82(3) 1 d PR A 1
H12B H 0.3255 0.1251 0.6357 0.221 Uiso 0.82(3) 1 d PR A 1
H12C H 0.2793 0.0781 0.6452 0.221 Uiso 0.82(3) 1 d PR A 1
C12B C 0.3219(18) 0.103(3) 0.582(5) 0.148(10) Uani 0.18(3) 1 d PDU A 2
H12D H 0.3625 0.1020 0.5743 0.221 Uiso 0.18(3) 1 d PR A 2
H12E H 0.3107 0.0689 0.5999 0.221 Uiso 0.18(3) 1 d PR A 2
H12F H 0.3134 0.1342 0.6051 0.221 Uiso 0.18(3) 1 d PR A 2
C13 C 0.3353(6) 0.4335(5) 0.3133(6) 0.066(4) Uani 1 1 d . . .
C14 C 0.2801(5) 0.4267(5) 0.3429(7) 0.074(4) Uani 1 1 d . . .
H14A H 0.2527 0.4082 0.3197 0.111 Uiso 1 1 calc R . .
H14B H 0.2653 0.4626 0.3529 0.111 Uiso 1 1 calc R . .
H14C H 0.2864 0.4050 0.3754 0.111 Uiso 1 1 calc R . .
C15 C 0.3779(6) 0.4660(6) 0.3464(6) 0.080(4) Uani 1 1 d . . .
H15A H 0.4150 0.4649 0.3288 0.120 Uiso 1 1 calc R . .
H15B H 0.3809 0.4500 0.3823 0.120 Uiso 1 1 calc R . .
H15C H 0.3651 0.5039 0.3493 0.120 Uiso 1 1 calc R . .
C16 C 0.3246(7) 0.4659(6) 0.2598(6) 0.072(4) Uani 1 1 d . . .
H16A H 0.2883 0.4534 0.2444 0.086 Uiso 1 1 calc R . .
H16B H 0.3203 0.5049 0.2689 0.086 Uiso 1 1 calc R . .
C17 C 0.3689(7) 0.4609(7) 0.2180(7) 0.086(5) Uani 1 1 d . . .
C18 C 0.3780(8) 0.5095(6) 0.1795(7) 0.102(6) Uani 1 1 d . . .
H18A H 0.4143 0.5052 0.1609 0.153 Uiso 1 1 calc R . .
H18B H 0.3782 0.5435 0.2000 0.153 Uiso 1 1 calc R . .
H18C H 0.3473 0.5104 0.1531 0.153 Uiso 1 1 calc R . .
C19 C 0.4895(7) 0.2681(6) 0.4437(6) 0.075(4) Uani 1 1 d . C .
C20 C 0.4509(9) 0.2570(9) 0.4882(7) 0.126(7) Uani 1 1 d . . .
H20A H 0.4723 0.2420 0.5185 0.189 Uiso 1 1 calc R . .
H20B H 0.4221 0.2307 0.4767 0.189 Uiso 1 1 calc R . .
H20C H 0.4323 0.2910 0.4992 0.189 Uiso 1 1 calc R . .
C21 C 0.5135(10) 0.3268(8) 0.4462(9) 0.149(9) Uani 1 1 d . . .
H21A H 0.5402 0.3323 0.4166 0.224 Uiso 1 1 calc R . .
H21B H 0.5331 0.3322 0.4804 0.224 Uiso 1 1 calc R . .
H21C H 0.4824 0.3530 0.4431 0.224 Uiso 1 1 calc R . .
C22 C 0.5348(7) 0.2211(8) 0.4435(7) 0.105(5) Uani 1 1 d DU . .
H22A H 0.5591 0.2235 0.4758 0.127 Uiso 1 1 calc R B 1
H22B H 0.5158 0.1851 0.4434 0.127 Uiso 1 1 calc R B 1
C23A C 0.5699(10) 0.2280(16) 0.3935(10) 0.110(8) Uani 0.57(2) 1 d PDU C 1
C24A C 0.6047(14) 0.1642(16) 0.3850(15) 0.149(10) Uani 0.57(2) 1 d PDU C 1
H24A H 0.6338 0.1679 0.3572 0.223 Uiso 0.57(2) 1 d PR C 1
H24B H 0.5771 0.1365 0.3740 0.223 Uiso 0.57(2) 1 d PR C 1
H24C H 0.6225 0.1531 0.4188 0.223 Uiso 0.57(2) 1 d PR C 1
C23B C 0.5568(16) 0.2054(17) 0.3886(10) 0.113(8) Uani 0.43(2) 1 d PDU C 2
C24B C 0.6289(16) 0.225(2) 0.394(2) 0.149(10) Uani 0.43(2) 1 d PDU C 2
H24E H 0.6513 0.1935 0.4056 0.223 Uiso 0.43(2) 1 d PR C 2
H24F H 0.6325 0.2544 0.4199 0.223 Uiso 0.43(2) 1 d PR C 2
H24G H 0.6427 0.2373 0.3587 0.223 Uiso 0.43(2) 1 d PR C 2
C25 C 0.3156(6) 0.1725(5) 0.0775(6) 0.068(4) Uani 1 1 d . . .
C26 C 0.3442(7) 0.2280(5) 0.0901(6) 0.082(5) Uani 1 1 d . . .
H26A H 0.3175 0.2514 0.1095 0.124 Uiso 1 1 calc R . .
H26B H 0.3554 0.2458 0.0565 0.124 Uiso 1 1 calc R . .
H26C H 0.3779 0.2219 0.1124 0.124 Uiso 1 1 calc R . .
C27 C 0.3548(7) 0.1293(5) 0.0516(6) 0.082(5) Uani 1 1 d . . .
H27A H 0.3341 0.0948 0.0478 0.123 Uiso 1 1 calc R . .
H27B H 0.3881 0.1237 0.0744 0.123 Uiso 1 1 calc R . .
H27C H 0.3669 0.1419 0.0161 0.123 Uiso 1 1 calc R . .
C28 C 0.2674(7) 0.1816(6) 0.0417(6) 0.082(5) Uani 1 1 d . . .
H28A H 0.2817 0.1882 0.0050 0.098 Uiso 1 1 calc R . .
H28B H 0.2470 0.2147 0.0535 0.098 Uiso 1 1 calc R . .
C29 C 0.2267(7) 0.1343(7) 0.0405(7) 0.075(4) Uani 1 1 d . . .
C30 C 0.1849(11) 0.1278(9) -0.0057(8) 0.157(10) Uani 1 1 d . . .
H30A H 0.1585 0.0981 0.0024 0.236 Uiso 1 1 calc R . .
H30B H 0.2056 0.1192 -0.0387 0.236 Uiso 1 1 calc R . .
H30C H 0.1637 0.1618 -0.0106 0.236 Uiso 1 1 calc R . .
C31 C 0.4286(8) -0.0106(8) 0.2276(8) 0.1104(16) Uani 1 1 d DU . .
C32A C 0.4477(13) -0.0258(13) 0.2861(12) 0.111(2) Uani 0.568(13) 1 d PDU D 1
H32A H 0.4213 -0.0521 0.3019 0.167 Uiso 0.568(13) 1 d PR D 1
H32B H 0.4506 0.0065 0.3093 0.167 Uiso 0.568(13) 1 d PR D 1
H32C H 0.4850 -0.0428 0.2825 0.167 Uiso 0.568(13) 1 d PR D 1
C33A C 0.4710(13) 0.0240(11) 0.1981(15) 0.1109(18) Uani 0.568(13) 1 d PDU D 1
H33A H 0.4481 0.0555 0.1869 0.166 Uiso 0.568(13) 1 d PR D 1
H33B H 0.4779 0.0002 0.1672 0.166 Uiso 0.568(13) 1 d PR D 1
H33C H 0.5071 0.0370 0.2124 0.166 Uiso 0.568(13) 1 d PR D 1
C34A C 0.4182(12) -0.0614(11) 0.1969(13) 0.1106(14) Uani 0.568(13) 1 d PDU D 1
H34A H 0.4519 -0.0852 0.1987 0.133 Uiso 0.568(13) 1 calc PR D 1
H34B H 0.4107 -0.0526 0.1588 0.133 Uiso 0.568(13) 1 calc PR D 1
C32B C 0.4766(14) 0.0246(14) 0.2529(19) 0.111(2) Uani 0.432(13) 1 d PDU D 2
H32D H 0.5114 0.0202 0.2319 0.167 Uiso 0.432(13) 1 d PR D 2
H32E H 0.4826 0.0105 0.2891 0.167 Uiso 0.432(13) 1 d PR D 2
H32F H 0.4667 0.0636 0.2547 0.167 Uiso 0.432(13) 1 d PR D 2
C33B C 0.4367(18) -0.0149(18) 0.1674(12) 0.1109(18) Uani 0.432(13) 1 d PDU D 2
H33D H 0.4292 0.0208 0.1510 0.166 Uiso 0.432(13) 1 d PR D 2
H33E H 0.4121 -0.0426 0.1512 0.166 Uiso 0.432(13) 1 d PR D 2
H33F H 0.4763 -0.0250 0.1614 0.166 Uiso 0.432(13) 1 d PR D 2
C34B C 0.4200(14) -0.0664(12) 0.2489(15) 0.1106(14) Uani 0.432(13) 1 d PDU D 2
H34C H 0.4145 -0.0650 0.2883 0.133 Uiso 0.432(13) 1 calc PR D 2
H34D H 0.4535 -0.0892 0.2412 0.133 Uiso 0.432(13) 1 calc PR D 2
C35 C 0.3663(8) -0.0911(8) 0.2214(8) 0.1104(17) Uani 1 1 d DU . .
C36 C 0.3574(11) -0.1513(7) 0.1998(10) 0.169(11) Uani 1 1 d . D .
H36A H 0.3444 -0.1746 0.2293 0.254 Uiso 1 1 calc R . .
H36B H 0.3933 -0.1653 0.1858 0.254 Uiso 1 1 calc R . .
H36C H 0.3290 -0.1511 0.1712 0.254 Uiso 1 1 calc R . .
O1 O 0.0781(6) 0.2954(4) 0.3901(5) 0.098(3) Uani 1 1 d . . .
O2 O 0.2461(5) 0.1590(4) 0.5515(4) 0.091(3) Uani 1 1 d D A .
O3 O 0.3969(5) 0.4170(4) 0.2156(4) 0.091(3) Uani 1 1 d . . .
O4 O 0.5480(4) 0.2351(5) 0.3489(4) 0.096(3) Uani 1 1 d DU . .
O5 O 0.2201(4) 0.1050(4) 0.0813(5) 0.087(3) Uani 1 1 d . . .
O6 O 0.3299(5) -0.0673(4) 0.2428(5) 0.107(4) Uani 1 1 d . D .
S1 S 0.19874(15) 0.28102(13) 0.32289(15) 0.0630(9) Uani 1 1 d . C .
S2 S 0.31733(16) 0.15980(15) 0.44260(14) 0.0692(10) Uani 1 1 d . C .
S3 S 0.19238(14) 0.12083(12) 0.35645(13) 0.0545(8) Uani 1 1 d . C .
S4 S 0.15631(17) 0.21398(15) 0.46377(14) 0.0701(10) Uani 1 1 d . C .
S5 S 0.31887(16) 0.29501(13) 0.22828(14) 0.0649(9) Uani 1 1 d . C .
S6 S 0.43260(14) 0.16250(14) 0.34196(17) 0.0680(10) Uani 1 1 d . . .
S7 S 0.35038(14) 0.29573(13) 0.38120(14) 0.0583(9) Uani 1 1 d . . .
S8 S 0.46346(14) 0.32841(14) 0.29579(16) 0.0660(10) Uani 1 1 d . . .
S9 S 0.21916(14) 0.17746(14) 0.20721(14) 0.0631(9) Uani 1 1 d . C .
S10 S 0.32336(17) 0.05069(13) 0.32903(15) 0.0686(10) Uani 1 1 d . . .
S11 S 0.37461(14) 0.14282(14) 0.21175(16) 0.0667(9) Uani 1 1 d . . .
S12 S 0.28734(17) 0.03142(13) 0.16666(15) 0.0684(10) Uani 1 1 d . . .
Sn1 Sn 0.26956(4) 0.22373(3) 0.27976(3) 0.0510(2) Uani 1 1 d . . .
Sn2 Sn 0.33312(4) 0.15221(3) 0.34543(4) 0.0559(2) Uani 1 1 d . C .
Sn3 Sn 0.14160(4) 0.21097(4) 0.36663(4) 0.0577(2) Uani 1 1 d . . .
Sn4 Sn 0.22093(4) 0.13687(3) 0.45033(3) 0.0552(2) Uani 1 1 d . . .
Sn5 Sn 0.36616(4) 0.34931(3) 0.29682(3) 0.0526(2) Uani 1 1 d . C .
Sn6 Sn 0.44485(4) 0.26095(4) 0.36747(4) 0.0552(2) Uani 1 1 d . C .
Sn7 Sn 0.29172(4) 0.13385(3) 0.15487(4) 0.0567(2) Uani 1 1 d . C .
Sn8 Sn 0.35604(4) 0.04344(4) 0.23703(4) 0.0657(3) Uani 1 1 d . C .

loop_
_atom_site_aniso_label
_atom_site_aniso_U_11
_atom_site_aniso_U_22
_atom_site_aniso_U_33
_atom_site_aniso_U_23
_atom_site_aniso_U_13
_atom_site_aniso_U_12
C1 0.075(12) 0.112(12) 0.069(11) 0.018(9) -0.007(9) -0.006(9)
C2 0.063(11) 0.171(16) 0.063(11) 0.017(11) -0.008(9) -0.005(10)
C3 0.052(9) 0.160(15) 0.076(11) 0.017(11) 0.006(9) -0.033(10)
C4 0.054(11) 0.181(19) 0.089(14) 0.026(14) 0.001(10) 0.019(12)
C5 0.059(12) 0.18(2) 0.087(14) 0.049(14) -0.001(11) 0.057(12)
C6 0.097(16) 0.129(16) 0.20(2) 0.026(15) 0.000(16) 0.037(12)
C7 0.083(11) 0.054(7) 0.054(9) -0.008(6) -0.005(8) -0.017(7)
C8 0.18(2) 0.073(10) 0.092(14) 0.009(9) 0.000(14) 0.000(11)
C9 0.128(19) 0.135(15) 0.107(15) 0.047(12) -0.016(14) -0.035(13)
C10 0.104(14) 0.108(12) 0.064(10) 0.032(9) -0.030(10) -0.016(10)
C11 0.20(2) 0.088(11) 0.053(9) 0.029(9) -0.042(11) -0.016(12)
C12A 0.22(2) 0.147(17) 0.080(16) 0.017(15) -0.074(18) -0.032(17)
C12B 0.22(2) 0.147(17) 0.080(16) 0.017(15) -0.074(18) -0.032(17)
C13 0.048(9) 0.092(10) 0.057(9) -0.013(7) -0.017(7) -0.008(7)
C14 0.040(8) 0.061(8) 0.121(13) -0.009(8) 0.006(8) 0.016(6)
C15 0.057(9) 0.091(10) 0.091(11) -0.028(9) 0.002(9) -0.008(8)
C16 0.072(11) 0.083(9) 0.060(9) -0.001(7) 0.008(8) 0.016(8)
C17 0.055(10) 0.111(13) 0.092(12) 0.011(10) -0.016(9) 0.008(9)
C18 0.105(15) 0.105(12) 0.096(13) 0.047(10) 0.005(11) 0.003(10)
C19 0.075(11) 0.085(10) 0.064(10) -0.011(8) 0.003(9) -0.014(8)
C20 0.103(16) 0.20(2) 0.080(13) -0.012(13) 0.004(12) 0.023(14)
C21 0.15(2) 0.143(17) 0.15(2) -0.028(14) -0.094(18) -0.009(15)
C22 0.056(9) 0.191(16) 0.069(7) -0.014(10) -0.019(7) 0.012(10)
C23A 0.026(13) 0.214(19) 0.091(11) 0.018(17) -0.019(8) 0.023(14)
C24A 0.053(10) 0.26(2) 0.13(2) 0.020(16) 0.006(9) 0.069(14)
C23B 0.057(14) 0.21(2) 0.072(12) 0.004(13) -0.016(15) 0.051(16)
C24B 0.053(10) 0.26(2) 0.13(2) 0.020(16) 0.006(9) 0.069(14)
C25 0.070(11) 0.064(9) 0.070(10) 0.005(7) 0.011(8) 0.002(7)
C26 0.092(13) 0.085(10) 0.070(10) -0.007(8) 0.022(9) 0.004(8)
C27 0.082(12) 0.069(9) 0.094(11) -0.011(8) 0.029(10) -0.007(8)
C28 0.096(13) 0.096(11) 0.053(9) -0.007(8) 0.006(9) 0.021(10)
C29 0.078(11) 0.078(10) 0.070(11) -0.016(9) -0.001(9) 0.026(9)
C30 0.20(3) 0.167(19) 0.109(17) -0.033(14) -0.074(18) 0.028(17)
C31 0.080(3) 0.123(3) 0.128(3) 0.002(3) 0.027(3) 0.052(3)
C32A 0.080(4) 0.123(4) 0.130(3) 0.002(4) 0.025(4) 0.054(4)
C33A 0.080(3) 0.124(3) 0.129(3) 0.000(3) 0.028(3) 0.051(3)
C34A 0.081(3) 0.122(3) 0.129(3) 0.002(3) 0.027(3) 0.053(2)
C32B 0.080(4) 0.125(4) 0.130(4) 0.001(4) 0.026(4) 0.052(4)
C33B 0.080(3) 0.124(3) 0.129(3) 0.000(3) 0.028(3) 0.051(3)
C34B 0.081(3) 0.122(3) 0.129(3) 0.002(3) 0.027(3) 0.053(2)
C35 0.081(3) 0.121(3) 0.129(3) 0.002(3) 0.026(3) 0.053(3)
C36 0.19(2) 0.084(12) 0.23(3) -0.008(14) 0.12(2) 0.023(14)
O1 0.097(9) 0.111(8) 0.084(8) 0.018(6) 0.009(7) 0.032(7)
O2 0.135(10) 0.091(7) 0.046(6) -0.004(5) -0.018(6) -0.018(7)
O3 0.085(8) 0.103(8) 0.085(8) 0.016(6) 0.013(6) 0.018(6)
O4 0.047(6) 0.161(9) 0.078(7) -0.005(7) -0.003(5) 0.009(6)
O5 0.064(7) 0.102(8) 0.096(9) 0.006(7) -0.006(6) 0.000(6)
O6 0.110(10) 0.100(7) 0.110(9) 0.014(7) 0.054(8) 0.026(7)
S1 0.051(2) 0.063(2) 0.075(2) -0.0001(17) 0.0094(19) 0.0069(16)
S2 0.061(2) 0.098(3) 0.049(2) 0.0088(18) -0.0130(18) -0.0115(19)
S3 0.055(2) 0.0611(19) 0.0477(19) -0.0045(15) -0.0060(16) -0.0006(15)
S4 0.071(3) 0.090(2) 0.049(2) -0.0019(17) 0.0035(19) 0.0095(19)
S5 0.074(3) 0.070(2) 0.051(2) 0.0034(16) -0.0029(18) -0.0106(17)
S6 0.043(2) 0.069(2) 0.092(3) -0.0090(19) -0.0076(19) 0.0094(16)
S7 0.045(2) 0.072(2) 0.058(2) 0.0020(16) 0.0029(17) 0.0076(15)
S8 0.039(2) 0.080(2) 0.079(3) 0.0073(19) 0.0069(18) 0.0008(16)
S9 0.0378(19) 0.096(2) 0.056(2) -0.0181(18) -0.0084(16) 0.0036(17)
S10 0.071(3) 0.062(2) 0.073(3) 0.0074(17) 0.006(2) 0.0004(17)
S11 0.045(2) 0.076(2) 0.080(2) 0.0067(19) 0.0033(18) -0.0041(16)
S12 0.070(3) 0.068(2) 0.067(2) -0.0050(17) -0.002(2) -0.0041(18)
Sn1 0.0435(5) 0.0599(5) 0.0496(5) 0.0008(4) -0.0032(4) 0.0008(4)
Sn2 0.0438(5) 0.0665(5) 0.0574(5) 0.0056(4) -0.0060(4) 0.0007(4)
Sn3 0.0461(5) 0.0739(6) 0.0531(5) 0.0036(4) -0.0001(5) 0.0010(4)
Sn4 0.0571(6) 0.0622(5) 0.0462(5) 0.0032(4) -0.0030(4) -0.0038(4)
Sn5 0.0446(5) 0.0576(5) 0.0558(5) -0.0047(4) 0.0028(4) 0.0024(4)
Sn6 0.0371(5) 0.0751(6) 0.0534(5) -0.0066(4) -0.0013(4) 0.0023(4)
Sn7 0.0480(5) 0.0661(5) 0.0561(5) -0.0005(4) 0.0066(5) -0.0002(4)
Sn8 0.0486(6) 0.0723(6) 0.0762(7) 0.0035(5) 0.0053(5) 0.0117(5)

loop_
_atom_type_symbol
_atom_type_description
_atom_type_scat_dispersion_real
_atom_type_scat_dispersion_imag
_atom_type_scat_source
C C 0.0033 0.0016 'International Tables Vol C Tables 4.2.6.8 and 6.1.1.4'
H H 0.0000 0.0000 'International Tables Vol C Tables 4.2.6.8 and 6.1.1.4'
O O 0.0106 0.0060 'International Tables Vol C Tables 4.2.6.8 and 6.1.1.4'
S S 0.1246 0.1234 'International Tables Vol C Tables 4.2.6.8 and 6.1.1.4'
Sn Sn -0.6537 1.4246 'International Tables Vol C Tables 4.2.6.8 and 6.1.1.4'

loop_
_geom_angle_atom_site_label_1
_geom_angle_atom_site_label_2
_geom_angle_atom_site_label_3
_geom_angle
C4 C1 C3 113.8(15)
C4 C1 C2 111.4(14)
C3 C1 C2 108.6(14)
C4 C1 Sn3 107.5(11)
C3 C1 Sn3 105.5(10)
C2 C1 Sn3 109.9(11)
C1 C4 C5 119.0(15)
O1 C5 C6 119(2)
O1 C5 C4 118.9(16)
C6 C5 C4 121.6(18)
C10 C7 C8 109.0(14)
C10 C7 C9 107.3(13)
C8 C7 C9 109.3(14)
C10 C7 Sn4 111.6(9)
C8 C7 Sn4 113.1(10)
C9 C7 Sn4 106.3(10)
C7 C10 C11 112.2(13)
O2 C11 C12A 123.5(17)
O2 C11 C12B 122(3)
C12A C11 C12B 52(4)
O2 C11 C10 124.1(14)
C12A C11 C10 112.4(16)
C12B C11 C10 91(4)
C14 C13 C15 111.3(12)
C14 C13 C16 109.4(12)
C15 C13 C16 107.5(12)
C14 C13 Sn5 105.7(8)
C15 C13 Sn5 111.6(9)
C16 C13 Sn5 111.4(9)
C17 C16 C13 116.2(12)
O3 C17 C16 118.2(14)
O3 C17 C18 123.6(16)
C16 C17 C18 118.1(14)
C20 C19 C21 111.8(16)
C20 C19 C22 106.8(14)
C21 C19 C22 115.7(16)
C20 C19 Sn6 110.2(12)
C21 C19 Sn6 106.7(11)
C22 C19 Sn6 105.5(9)
C23A C22 C19 107.0(17)
C23B C22 C19 114.9(16)
O4 C23A C22 121.9(19)
O4 C23A C24A 102(3)
C22 C23A C24A 105(2)
O4 C23B C22 121(2)
O4 C23B C24B 93(3)
C22 C23B C24B 101(3)
C28 C25 C27 108.3(13)
C28 C25 C26 109.2(12)
C27 C25 C26 115.2(12)
C28 C25 Sn7 113.3(10)
C27 C25 Sn7 102.8(9)
C26 C25 Sn7 108.0(10)
C25 C28 C29 113.1(13)
O5 C29 C28 120.3(14)
O5 C29 C30 118.1(18)
C28 C29 C30 120.6(17)
C34A C31 C34B 52(2)
C34A C31 C33A 109(2)
C34B C31 C33A 142(2)
C34A C31 C33B 57(2)
C34B C31 C33B 108(3)
C33A C31 C33B 58(2)
C34A C31 C32B 143(2)
C34B C31 C32B 118(2)
C33A C31 C32B 53(2)
C33B C31 C32B 110(3)
C34A C31 C32A 109(2)
C34B C31 C32A 59.2(18)
C33A C31 C32A 113(2)
C33B C31 C32A 150(2)
C32B C31 C32A 63(2)
C34A C31 Sn8 115.9(16)
C34B C31 Sn8 114.5(17)
C33A C31 Sn8 103.4(14)
C33B C31 Sn8 104.4(17)
C32B C31 Sn8 101.0(16)
C32A C31 Sn8 105.6(13)
C31 C34A C35 109.0(18)
C31 C34B C35 108.2(19)
O6 C35 C34A 121.7(19)
O6 C35 C34B 102(2)
C34A C35 C34B 49.5(19)
O6 C35 C36 121.4(19)
C34A C35 C36 114.3(16)
C34B C35 C36 128.2(19)
C23A O4 Sn6 105.6(12)
C23B O4 Sn6 99.2(17)
Sn1 S1 Sn3 99.79(11)
Sn4 S2 Sn2 102.09(13)
Sn4 S3 Sn3 83.96(10)
Sn3 S4 Sn4 85.98(12)
Sn5 S5 Sn1 103.87(13)
Sn2 S6 Sn6 101.99(12)
Sn6 S7 Sn5 85.94(11)
Sn5 S8 Sn6 87.97(12)
Sn7 S9 Sn1 105.15(13)
Sn8 S10 Sn2 101.28(13)
Sn7 S11 Sn8 85.36(11)
Sn8 S12 Sn7 86.30(11)
S1 Sn1 S9 105.11(12)
S1 Sn1 S5 98.32(12)
S9 Sn1 S5 100.06(13)
S1 Sn1 Sn2 117.83(10)
S9 Sn1 Sn2 113.44(9)
S5 Sn1 Sn2 119.42(10)
S6 Sn2 S2 100.29(14)
S6 Sn2 S10 100.92(12)
S2 Sn2 S10 102.68(12)
S6 Sn2 Sn1 116.07(10)
S2 Sn2 Sn1 116.26(10)
S10 Sn2 Sn1 117.90(10)
C1 Sn3 S1 116.0(4)
C1 Sn3 S4 123.5(4)
S1 Sn3 S4 110.00(13)
C1 Sn3 S3 101.6(5)
S1 Sn3 S3 108.00(11)
S4 Sn3 S3 93.35(11)
C7 Sn4 S2 109.6(4)
C7 Sn4 S4 121.1(4)
S2 Sn4 S4 115.37(13)
C7 Sn4 S3 110.4(3)
S2 Sn4 S3 103.00(12)
S4 Sn4 S3 94.74(12)
C13 Sn5 S8 121.5(4)
C13 Sn5 S5 119.1(3)
S8 Sn5 S5 108.68(14)
C13 Sn5 S7 106.4(4)
S8 Sn5 S7 92.29(12)
S5 Sn5 S7 103.48(12)
C19 Sn6 S7 107.1(4)
C19 Sn6 S8 119.3(4)
S7 Sn6 S8 91.72(11)
C19 Sn6 S6 110.7(4)
S7 Sn6 S6 105.63(12)
S8 Sn6 S6 118.72(13)
C19 Sn6 O4 73.6(5)
S7 Sn6 O4 173.4(3)
S8 Sn6 O4 82.3(3)
S6 Sn6 O4 79.9(3)
C25 Sn7 S9 117.5(4)
C25 Sn7 S11 105.3(4)
S9 Sn7 S11 102.55(12)
C25 Sn7 S12 122.3(4)
S9 Sn7 S12 110.47(13)
S11 Sn7 S12 93.16(12)
C31 Sn8 S12 112.1(6)
C31 Sn8 S10 113.4(6)
S12 Sn8 S10 118.91(14)
C31 Sn8 S11 114.8(6)
S12 Sn8 S11 93.03(12)
S10 Sn8 S11 102.56(12)

loop_
_geom_bond_atom_site_label_1
_geom_bond_atom_site_label_2
_geom_bond_distance
C1 C4 1.52(2)
C1 C3 1.55(2)
C1 C2 1.55(2)
C1 Sn3 2.138(16)
C4 C5 1.54(3)
C5 O1 1.20(2)
C5 C6 1.53(2)
C7 C10 1.452(19)
C7 C8 1.512(19)
C7 C9 1.52(2)
C7 Sn4 2.207(12)
C10 C11 1.57(2)
C11 O2 1.224(17)
C11 C12A 1.46(2)
C11 C12B 1.47(3)
C13 C14 1.493(18)
C13 C15 1.509(18)
C13 C16 1.555(18)
C13 Sn5 2.206(13)
C16 C17 1.47(2)
C17 O3 1.251(17)
C17 C18 1.53(2)
C19 C20 1.45(2)
C19 C21 1.53(2)
C19 C22 1.56(2)
C19 Sn6 2.158(15)
C22 C23A 1.49(3)
C22 C23B 1.50(3)
C23A O4 1.23(2)
C23A C24A 1.76(4)
C23B O4 1.23(3)
C23B C24B 1.75(4)
C25 C28 1.45(2)
C25 C27 1.533(18)
C25 C26 1.537(18)
C25 Sn7 2.200(14)
C28 C29 1.49(2)
C29 O5 1.241(17)
C29 C30 1.51(2)
C31 C34A 1.47(3)
C31 C34B 1.47(3)
C31 C33A 1.49(3)
C31 C33B 1.50(3)
C31 C32B 1.54(3)
C31 C32A 1.56(3)
C31 Sn8 2.157(15)
C34A C35 1.53(3)
C34B C35 1.55(3)
C35 O6 1.158(17)
C35 C36 1.57(3)
O4 Sn6 2.534(10)
S1 Sn1 2.410(3)
S1 Sn3 2.417(3)
S2 Sn4 2.329(4)
S2 Sn2 2.433(4)
S3 Sn4 2.442(3)
S3 Sn3 2.503(3)
S4 Sn3 2.422(4)
S4 Sn4 2.429(4)
S5 Sn5 2.413(4)
S5 Sn1 2.437(3)
S6 Sn2 2.340(4)
S6 Sn6 2.489(3)
S7 Sn6 2.388(3)
S7 Sn5 2.483(3)
S8 Sn5 2.330(3)
S8 Sn6 2.450(4)
S9 Sn7 2.380(3)
S9 Sn1 2.420(3)
S10 Sn8 2.402(4)
S10 Sn2 2.509(3)
S11 Sn7 2.402(4)
S11 Sn8 2.531(3)
S12 Sn8 2.383(4)
S12 Sn7 2.507(3)
Sn1 Sn2 2.8019(12)

loop_
_geom_torsion_atom_site_label_1
_geom_torsion_atom_site_label_2
_geom_torsion_atom_site_label_3
_geom_torsion_atom_site_label_4
_geom_torsion
C3 C1 C4 C5 78(2)
C2 C1 C4 C5 -158.9(15)
Sn3 C1 C4 C5 -38.5(18)
C1 C4 C5 O1 27(3)
C1 C4 C5 C6 -149.1(17)
C8 C7 C10 C11 167.0(14)
C9 C7 C10 C11 -74.8(16)
Sn4 C7 C10 C11 41.3(17)
C7 C10 C11 O2 -17(3)
C7 C10 C11 C12A 163(2)
C7 C10 C11 C12B -148(4)
C14 C13 C16 C17 -160.8(13)
C15 C13 C16 C17 78.2(16)
Sn5 C13 C16 C17 -44.3(16)
C13 C16 C17 O3 30(2)
C13 C16 C17 C18 -150.1(13)
C20 C19 C22 C23A 172.6(19)
C21 C19 C22 C23A -62(2)
Sn6 C19 C22 C23A 55.3(19)
C20 C19 C22 C23B 147(2)
C21 C19 C22 C23B -87(3)
Sn6 C19 C22 C23B 30(3)
C23B C22 C23A O4 64(3)
C19 C22 C23A O4 -48(4)
C23B C22 C23A C24A -50(3)
C19 C22 C23A C24A -163.0(19)
C23A C22 C23B O4 -63(3)
C19 C22 C23B O4 14(5)
C23A C22 C23B C24B 38(3)
C19 C22 C23B C24B 115(2)
C27 C25 C28 C29 71.5(15)
C26 C25 C28 C29 -162.3(12)
Sn7 C25 C28 C29 -41.9(15)
C25 C28 C29 O5 31(2)
C25 C28 C29 C30 -160.8(15)
C34B C31 C34A C35 49.5(18)
C33A C31 C34A C35 -169(2)
C33B C31 C34A C35 -143(3)
C32B C31 C34A C35 137(4)
C32A C31 C34A C35 67(3)
Sn8 C31 C34A C35 -52(3)
C34A C31 C34B C35 -48.5(17)
C33A C31 C34B C35 -121(4)
C33B C31 C34B C35 -60(3)
C32B C31 C34B C35 175(3)
C32A C31 C34B C35 150(3)
Sn8 C31 C34B C35 56(3)
C31 C34A C35 O6 29(3)
C31 C34A C35 C34B -48.5(17)
C31 C34A C35 C36 -169(2)
C31 C34B C35 O6 -74(3)
C31 C34B C35 C34A 48.1(17)
C31 C34B C35 C36 139(2)
C22 C23A O4 C23B -66(3)
C24A C23A O4 C23B 50(3)
C22 C23A O4 Sn6 15(4)
C24A C23A O4 Sn6 131.4(17)
C22 C23B O4 C23A 64(3)
C24B C23B O4 C23A -41(3)
C22 C23B O4 Sn6 -41(4)
C24B C23B O4 Sn6 -147(2)
Sn3 S1 Sn1 S9 70.98(15)
Sn3 S1 Sn1 S5 173.82(13)
Sn3 S1 Sn1 Sn2 -56.50(14)
Sn7 S9 Sn1 S1 169.99(13)
Sn7 S9 Sn1 S5 68.45(15)
Sn7 S9 Sn1 Sn2 -59.91(15)
Sn5 S5 Sn1 S1 68.94(15)
Sn5 S5 Sn1 S9 176.00(13)
Sn5 S5 Sn1 Sn2 -59.67(15)
Sn6 S6 Sn2 S2 -69.21(16)
Sn6 S6 Sn2 S10 -174.42(14)
Sn6 S6 Sn2 Sn1 56.90(16)
Sn4 S2 Sn2 S6 -171.89(13)
Sn4 S2 Sn2 S10 -68.11(16)
Sn4 S2 Sn2 Sn1 62.12(15)
Sn8 S10 Sn2 S6 -66.77(16)
Sn8 S10 Sn2 S2 -170.06(13)
Sn8 S10 Sn2 Sn1 60.71(15)
S1 Sn1 Sn2 S6 -122.91(14)
S9 Sn1 Sn2 S6 113.72(14)
S5 Sn1 Sn2 S6 -3.87(15)
S1 Sn1 Sn2 S2 -5.32(14)
S9 Sn1 Sn2 S2 -128.70(14)
S5 Sn1 Sn2 S2 113.72(14)
S1 Sn1 Sn2 S10 117.24(14)
S9 Sn1 Sn2 S10 -6.13(15)
S5 Sn1 Sn2 S10 -123.72(14)
C4 C1 Sn3 S1 -48.2(12)
C3 C1 Sn3 S1 -169.9(9)
C2 C1 Sn3 S1 73.2(11)
C4 C1 Sn3 S4 93.0(11)
C3 C1 Sn3 S4 -28.7(13)
C2 C1 Sn3 S4 -145.6(9)
C4 C1 Sn3 S3 -165.0(10)
C3 C1 Sn3 S3 73.3(11)
C2 C1 Sn3 S3 -43.6(11)
Sn1 S1 Sn3 C1 -105.0(5)
Sn1 S1 Sn3 S4 108.82(14)
Sn1 S1 Sn3 S3 8.24(16)
Sn4 S4 Sn3 C1 116.9(6)
Sn4 S4 Sn3 S1 -99.97(12)
Sn4 S4 Sn3 S3 10.56(12)
Sn4 S3 Sn3 C1 -135.8(4)
Sn4 S3 Sn3 S1 101.75(12)
Sn4 S3 Sn3 S4 -10.54(12)
C10 C7 Sn4 S2 36.6(12)
C8 C7 Sn4 S2 -86.7(12)
C9 C7 Sn4 S2 153.4(10)
C10 C7 Sn4 S4 -101.5(12)
C8 C7 Sn4 S4 135.2(11)
C9 C7 Sn4 S4 15.2(12)
C10 C7 Sn4 S3 149.4(10)
C8 C7 Sn4 S3 26.1(13)
C9 C7 Sn4 S3 -93.9(10)
Sn2 S2 Sn4 C7 116.3(4)
Sn2 S2 Sn4 S4 -102.92(15)
Sn2 S2 Sn4 S3 -1.20(16)
Sn3 S4 Sn4 C7 -128.1(4)
Sn3 S4 Sn4 S2 95.96(14)
Sn3 S4 Sn4 S3 -10.85(12)
Sn3 S3 Sn4 C7 136.2(4)
Sn3 S3 Sn4 S2 -106.89(12)
Sn3 S3 Sn4 S4 10.53(12)
C14 C13 Sn5 S8 -146.4(8)
C15 C13 Sn5 S8 -25.3(12)
C16 C13 Sn5 S8 94.8(9)
C14 C13 Sn5 S5 73.1(10)
C15 C13 Sn5 S5 -165.8(9)
C16 C13 Sn5 S5 -45.6(11)
C14 C13 Sn5 S7 -43.2(10)
C15 C13 Sn5 S7 78.0(10)
C16 C13 Sn5 S7 -161.9(9)
Sn6 S8 Sn5 C13 121.7(4)
Sn6 S8 Sn5 S5 -94.26(13)
Sn6 S8 Sn5 S7 10.80(12)
Sn1 S5 Sn5 C13 -110.1(4)
Sn1 S5 Sn5 S8 104.85(15)
Sn1 S5 Sn5 S7 7.70(16)
Sn6 S7 Sn5 C13 -135.0(4)
Sn6 S7 Sn5 S8 -11.11(12)
Sn6 S7 Sn5 S5 98.73(13)
C20 C19 Sn6 S7 36.6(13)
C21 C19 Sn6 S7 -85.0(13)
C22 C19 Sn6 S7 151.5(10)
C20 C19 Sn6 S8 138.7(11)
C21 C19 Sn6 S8 17.1(14)
C22 C19 Sn6 S8 -106.4(10)
C20 C19 Sn6 S6 -78.1(12)
C21 C19 Sn6 S6 160.3(12)
C22 C19 Sn6 S6 36.8(11)
C20 C19 Sn6 O4 -150.3(13)
C21 C19 Sn6 O4 88.1(13)
C22 C19 Sn6 O4 -35.4(10)
Sn5 S7 Sn6 C19 132.0(4)
Sn5 S7 Sn6 S8 10.55(12)
Sn5 S7 Sn6 S6 -109.95(12)
Sn5 S8 Sn6 C19 -122.0(5)
Sn5 S8 Sn6 S7 -11.23(13)
Sn5 S8 Sn6 S6 97.66(13)
Sn5 S8 Sn6 O4 171.7(3)
Sn2 S6 Sn6 C19 114.8(5)
Sn2 S6 Sn6 S7 -0.85(18)
Sn2 S6 Sn6 S8 -101.74(16)
Sn2 S6 Sn6 O4 -177.1(3)
C23A O4 Sn6 C19 14(2)
C23B O4 Sn6 C19 44(2)
C23A O4 Sn6 S8 137(2)
C23B O4 Sn6 S8 168(2)
C23A O4 Sn6 S6 -101(2)
C23B O4 Sn6 S6 -71(2)
C28 C25 Sn7 S9 -54.4(11)
C27 C25 Sn7 S9 -171.1(8)
C26 C25 Sn7 S9 66.7(11)
C28 C25 Sn7 S11 -167.7(9)
C27 C25 Sn7 S11 75.6(9)
C26 C25 Sn7 S11 -46.6(10)
C28 C25 Sn7 S12 88.4(10)
C27 C25 Sn7 S12 -28.3(11)
C26 C25 Sn7 S12 -150.5(8)
Sn1 S9 Sn7 C25 -103.5(5)
Sn1 S9 Sn7 S11 11.37(16)
Sn1 S9 Sn7 S12 109.62(14)
Sn8 S11 Sn7 C25 -135.5(4)
Sn8 S11 Sn7 S9 101.04(12)
Sn8 S11 Sn7 S12 -10.75(12)
Sn8 S12 Sn7 C25 121.7(5)
Sn8 S12 Sn7 S9 -93.24(13)
Sn8 S12 Sn7 S11 11.41(13)
C34A C31 Sn8 S12 -25.1(19)
C34B C31 Sn8 S12 -83.2(19)
C33A C31 Sn8 S12 94.7(19)
C33B C31 Sn8 S12 35(2)
C32B C31 Sn8 S12 149(2)
C32A C31 Sn8 S12 -146.0(17)
C34A C31 Sn8 S10 113.0(17)
C34B C31 Sn8 S10 55(2)
C33A C31 Sn8 S10 -127.2(18)
C33B C31 Sn8 S10 173(2)
C32B C31 Sn8 S10 -73(2)
C32A C31 Sn8 S10 -7.9(19)
C34A C31 Sn8 S11 -129.6(16)
C34B C31 Sn8 S11 172.3(17)
C33A C31 Sn8 S11 -10(2)
C33B C31 Sn8 S11 -70(2)
C32B C31 Sn8 S11 45(2)
C32A C31 Sn8 S11 109.5(17)
Sn7 S12 Sn8 C31 -129.1(6)
Sn7 S12 Sn8 S10 95.32(13)
Sn7 S12 Sn8 S11 -10.82(12)
Sn2 S10 Sn8 C31 121.2(6)
Sn2 S10 Sn8 S12 -103.79(15)
Sn2 S10 Sn8 S11 -3.13(16)
Sn7 S11 Sn8 C31 127.4(6)
Sn7 S11 Sn8 S12 11.31(13)
Sn7 S11 Sn8 S10 -109.20(13)

loop_
_platon_squeeze_void_nr
_platon_squeeze_void_average_x
_platon_squeeze_void_average_y
_platon_squeeze_void_average_z
_platon_squeeze_void_volume
_platon_squeeze_void_count_electrons
_platon_squeeze_void_content
1 0.000 0.000 0.000 350 143 'n CH2Cl2'
2 0.000 0.000 0.500 133 52 'm H2S'
